data_7126078
loop_
_publ_author_name
'Wagner, Shana'
'Sudhamalla, Babu'
'Mannes, Philip'
'Sappa, Sushma'
'Kavoosi, Sam'
'Dey, Debasis'
'Wang, Sinan'
'Islam, Kabirul'

_publ_section_title
;
 Engineering bromodomains with a photoactive amino acid by engaging
 'Privileged' tRNA synthetases.
;
_journal_issue 25
_journal_name_full 'Chemical communications (Cambridge, England)'
_journal_page_first 3641
_journal_page_last 3644
_journal_paper_doi 10.1039/c9cc09891g
_journal_volume 56
_journal_year 2020
_chemical_formula_sum 'C11 H10 F3 N3 O2'
_chemical_formula_weight 273.22
_space_group_crystal_system triclinic
_space_group_IT_number 2
_space_group_name_Hall '-P 1'
_space_group_name_H-M_alt 'P -1'
_atom_sites_solution_hydrogens mixed
_atom_sites_solution_primary 'intrinsic phasing'
_audit_creation_method SHELXL-2017/1
_audit_update_record
;
2020-01-16 deposited with the CCDC.	2020-02-27 downloaded from the CCDC.
;
_cell_angle_alpha 80.025(3)
_cell_angle_beta 89.183(3)
_cell_angle_gamma 88.020(3)
_cell_formula_units_Z 4
_cell_length_a 6.1114(3)
_cell_length_b 8.7281(4)
_cell_length_c 20.9657(10)
_cell_measurement_reflns_used 4906
_cell_measurement_temperature 150(2)
_cell_measurement_theta_max 68.175
_cell_measurement_theta_min 4.282
_cell_volume 1100.73(9)
_computing_structure_refinement 'SHELXL-2017/1 (Sheldrick, 2017)'
_computing_structure_solution 'SHELXT 2014/4 (Sheldrick, 2014)'
_diffrn_ambient_temperature 150(2)
_diffrn_measured_fraction_theta_full 0.942
_diffrn_measured_fraction_theta_max 0.940
_diffrn_measurement_device_type 'Bruker Apex II CCD'
_diffrn_measurement_method 'omega and phi scans'
_diffrn_radiation_type CuK\a
_diffrn_radiation_wavelength 1.54178
_diffrn_reflns_av_R_equivalents 0.0719
_diffrn_reflns_av_unetI/netI 0.0624
_diffrn_reflns_Laue_measured_fraction_full 0.942
_diffrn_reflns_Laue_measured_fraction_max 0.940
_diffrn_reflns_limit_h_max 7
_diffrn_reflns_limit_h_min -7
_diffrn_reflns_limit_k_max 10
_diffrn_reflns_limit_k_min -10
_diffrn_reflns_limit_l_max 25
_diffrn_reflns_limit_l_min -25
_diffrn_reflns_number 16461
_diffrn_reflns_point_group_measured_fraction_full 0.942
_diffrn_reflns_point_group_measured_fraction_max 0.940
_diffrn_reflns_theta_full 67.679
_diffrn_reflns_theta_max 68.360
_diffrn_reflns_theta_min 2.140
_diffrn_source 'Bruker X8 Prospector Ultra Cu IMuS'
_exptl_absorpt_coefficient_mu 1.314
_exptl_absorpt_correction_T_max .91
_exptl_absorpt_correction_T_min .78
_exptl_absorpt_correction_type multi-scan
_exptl_absorpt_process_details 'Bruker Sadabs'
_exptl_crystal_colour colorless
_exptl_crystal_density_diffrn 1.649
_exptl_crystal_description Plate
_exptl_crystal_F_000 560
_exptl_crystal_recrystallization_method 'Re-crystallisation from solvent'
_exptl_crystal_size_max 0.12
_exptl_crystal_size_mid 0.09
_exptl_crystal_size_min 0.03
_refine_diff_density_max 0.630
_refine_diff_density_min -0.492
_refine_diff_density_rms 0.137
_refine_ls_extinction_method none
_refine_ls_goodness_of_fit_ref 1.876
_refine_ls_hydrogen_treatment mixed
_refine_ls_matrix_type full
_refine_ls_number_parameters 367
_refine_ls_number_reflns 3806
_refine_ls_number_restraints 6
_refine_ls_restrained_S_all 1.875
_refine_ls_R_factor_all 0.0983
_refine_ls_R_factor_gt 0.0813
_refine_ls_shift/su_max 0.000
_refine_ls_shift/su_mean 0.000
_refine_ls_structure_factor_coef Fsqd
_refine_ls_weighting_details 'w=1/[\s^2^(Fo^2^)+(0.0680P)^2^] where P=(Fo^2^+2Fc^2^)/3'
_refine_ls_weighting_scheme calc
_refine_ls_wR_factor_gt 0.1974
_refine_ls_wR_factor_ref 0.2061
_reflns_Friedel_coverage 0.000
_reflns_number_gt 3014
_reflns_number_total 3806
_reflns_threshold_expression 'I > 2\s(I)'
_cod_data_source_file c9cc09891g2.cif
_cod_data_source_block samjan142020_a
_cod_depositor_comments 'Adding full bibliography for 7126078.cif.'
_cod_database_code 7126078
_shelx_shelxl_version_number 2017/1
_shelx_space_group_comment
;
The symmetry employed for this shelxl refinement is uniquely defined
by the following loop, which should always be used as a source of
symmetry information in preference to the above space-group names.
They are only intended as comments.
;

loop_
_space_group_symop_operation_xyz
'x, y, z'
'-x, -y, -z'

loop_
_atom_site_label
_atom_site_type_symbol
_atom_site_fract_x
_atom_site_fract_y
_atom_site_fract_z
_atom_site_U_iso_or_equiv
_atom_site_adp_type
_atom_site_occupancy
_atom_site_site_symmetry_order
_atom_site_calc_flag
_atom_site_refinement_flags_posn
_atom_site_refinement_flags_adp
_atom_site_refinement_flags_occupancy
_atom_site_disorder_assembly
_atom_site_disorder_group
C1 C 0.5023(7) 1.1308(5) 0.58054(19) 0.0311(8) Uani 1 1 d . . . . .
F1 F 0.6108(4) 1.2412(3) 0.60285(12) 0.0382(6) Uani 1 1 d . . . . .
N1 N 0.1244(6) 1.1167(4) 0.63282(17) 0.0327(7) Uani 1 1 d . . . . .
O1 O 1.0223(4) 0.7413(3) 0.93873(13) 0.0244(6) Uani 1 1 d . . . . .
C2 C 0.3505(6) 1.0454(4) 0.63100(18) 0.0253(7) Uani 1 1 d . . . . .
F2 F 0.3945(5) 1.1996(3) 0.52845(12) 0.0424(6) Uani 1 1 d . . . . .
N2 N 0.1393(6) 1.0047(4) 0.60463(17) 0.0351(8) Uani 1 1 d . . . . .
O2 O 0.7231(4) 0.8979(3) 0.92733(11) 0.0218(5) Uani 1 1 d . . . . .
C3 C 0.4391(6) 0.9442(4) 0.68966(17) 0.0239(7) Uani 1 1 d . . . . .
F3 F 0.6531(4) 1.0329(3) 0.56196(12) 0.0407(6) Uani 1 1 d . . . . .
N3 N 0.7689(5) 0.4862(3) 0.95668(14) 0.0202(6) Uani 1 1 d D . . . .
H3A H 0.889(5) 0.459(6) 0.944(3) 0.036(13) Uiso 1 1 d D . . . .
H3B H 0.760(8) 0.496(5) 0.9945(11) 0.021(10) Uiso 1 1 d D . . . .
H3C H 0.704(8) 0.408(4) 0.953(3) 0.036(13) Uiso 1 1 d D . . . .
O3 O 0.5266(4) 0.2429(3) 0.93705(12) 0.0240(5) Uani 1 1 d . . . . .
C4 C 0.3140(6) 0.8225(4) 0.72081(18) 0.0269(8) Uani 1 1 d . . . . .
H4A H 0.169454 0.811422 0.706528 0.032 Uiso 1 1 calc R U . . .
F4 F 0.3199(4) 0.7022(3) 0.58484(12) 0.0346(5) Uani 1 1 d . . . . .
N4 N -0.1901(6) 0.6899(4) 0.62814(17) 0.0348(8) Uani 1 1 d . . . . .
O4 O 0.2233(4) 0.3958(3) 0.92423(12) 0.0224(5) Uani 1 1 d . . . . .
C5 C 0.3990(6) 0.7171(4) 0.77265(18) 0.0263(8) Uani 1 1 d . . . . .
H5A H 0.312095 0.634467 0.793344 0.032 Uiso 1 1 calc R U . . .
F5 F 0.0505(4) 0.7224(3) 0.51827(12) 0.0409(6) Uani 1 1 d . . . . .
N5 N -0.2390(6) 0.5797(4) 0.60288(17) 0.0356(8) Uani 1 1 d . . . . .
C6 C 0.6106(6) 0.7315(4) 0.79464(16) 0.0235(7) Uani 1 1 d . . . . .
F6 F 0.2339(4) 0.5057(3) 0.54269(12) 0.0406(6) Uani 1 1 d . . . . .
N6 N 0.2718(5) -0.0143(3) 0.95387(14) 0.0192(6) Uani 1 1 d D . . . .
H6A H 0.395(4) -0.044(5) 0.945(2) 0.021(10) Uiso 1 1 d D . . . .
H6B H 0.193(6) -0.084(4) 0.951(2) 0.017(10) Uiso 1 1 d D . . . .
H6C H 0.263(8) -0.007(5) 0.9918(11) 0.026(11) Uiso 1 1 d D . . . .
C7 C 0.7285(6) 0.8599(4) 0.76515(18) 0.0248(7) Uani 1 1 d . . . . .
H7A H 0.869633 0.874951 0.780984 0.030 Uiso 1 1 calc R U . . .
C8 C 0.6458(6) 0.9650(4) 0.71389(18) 0.0253(7) Uani 1 1 d . . . . .
H8A H 0.729043 1.051409 0.695006 0.030 Uiso 1 1 calc R U . . .
C9 C 0.7121(6) 0.6065(4) 0.84509(17) 0.0249(7) Uani 1 1 d . . . . .
H9A H 0.870173 0.596466 0.834993 0.030 Uiso 1 1 calc R U . . .
H9B H 0.645947 0.506340 0.841607 0.030 Uiso 1 1 calc R U . . .
C10 C 0.6878(5) 0.6323(4) 0.91528(16) 0.0192(7) Uani 1 1 d . . . . .
H10A H 0.529855 0.651881 0.925318 0.023 Uiso 1 1 calc R U . . .
C11 C 0.8226(5) 0.7692(4) 0.92840(15) 0.0170(6) Uani 1 1 d . . . . .
C12 C 0.1497(7) 0.6276(4) 0.56645(18) 0.0290(8) Uani 1 1 d . . . . .
C13 C -0.0042(6) 0.5772(4) 0.62179(18) 0.0254(8) Uani 1 1 d . . . . .
C14 C 0.0639(6) 0.4657(4) 0.67989(17) 0.0227(7) Uani 1 1 d . . . . .
C15 C -0.0925(6) 0.4043(4) 0.72578(19) 0.0284(8) Uani 1 1 d . . . . .
H15A H -0.240228 0.441566 0.720950 0.034 Uiso 1 1 calc R U . . .
C16 C -0.0368(6) 0.2907(4) 0.77791(18) 0.0273(8) Uani 1 1 d . . . . .
H16A H -0.146956 0.249981 0.807934 0.033 Uiso 1 1 calc R U . . .
C17 C 0.1786(6) 0.2352(4) 0.78701(16) 0.0213(7) Uani 1 1 d . . . . .
C18 C 0.3361(6) 0.3009(4) 0.74285(18) 0.0255(7) Uani 1 1 d . . . . .
H18A H 0.484868 0.267173 0.749290 0.031 Uiso 1 1 calc R U . . .
C19 C 0.2828(6) 0.4137(4) 0.68985(18) 0.0257(7) Uani 1 1 d . . . . .
H19A H 0.393779 0.455688 0.660390 0.031 Uiso 1 1 calc R U . . .
C20 C 0.2424(6) 0.1017(4) 0.84030(17) 0.0225(7) Uani 1 1 d . . . . .
H20A H 0.400578 0.077007 0.835800 0.027 Uiso 1 1 calc R U . . .
H20B H 0.161974 0.009036 0.834003 0.027 Uiso 1 1 calc R U . . .
C21 C 0.1982(5) 0.1309(4) 0.90949(16) 0.0187(7) Uani 1 1 d . . . . .
H21A H 0.037923 0.150821 0.915779 0.022 Uiso 1 1 calc R U . . .
C22 C 0.3272(5) 0.2688(4) 0.92501(15) 0.0171(6) Uani 1 1 d . . . . .

loop_
_atom_site_aniso_label
_atom_site_aniso_U_11
_atom_site_aniso_U_22
_atom_site_aniso_U_33
_atom_site_aniso_U_23
_atom_site_aniso_U_13
_atom_site_aniso_U_12
C1 0.031(2) 0.0341(19) 0.0260(18) 0.0005(15) 0.0022(15) 0.0068(17)
F1 0.0362(13) 0.0347(12) 0.0423(13) -0.0017(9) 0.0040(10) -0.0080(10)
N1 0.0221(16) 0.0370(17) 0.0368(18) -0.0006(14) -0.0051(13) 0.0019(14)
O1 0.0166(12) 0.0201(11) 0.0365(14) -0.0041(9) -0.0059(10) -0.0027(10)
C2 0.0181(17) 0.0261(16) 0.0324(19) -0.0069(14) -0.0029(14) 0.0006(14)
F2 0.0450(15) 0.0483(13) 0.0279(12) 0.0082(10) -0.0028(10) 0.0106(12)
N2 0.0281(18) 0.0354(17) 0.0403(19) -0.0011(14) -0.0156(14) 0.0011(14)
O2 0.0208(12) 0.0193(11) 0.0253(12) -0.0040(9) -0.0022(9) 0.0012(10)
C3 0.0210(17) 0.0277(16) 0.0238(17) -0.0065(13) -0.0011(13) -0.0012(14)
F3 0.0417(14) 0.0394(12) 0.0378(13) -0.0016(10) 0.0082(10) 0.0144(11)
N3 0.0177(15) 0.0211(14) 0.0221(15) -0.0035(11) -0.0032(11) -0.0050(12)
O3 0.0136(11) 0.0219(11) 0.0368(14) -0.0047(9) -0.0072(10) -0.0028(9)
C4 0.0205(17) 0.0327(18) 0.0281(18) -0.0059(14) -0.0023(14) -0.0053(15)
F4 0.0229(11) 0.0388(12) 0.0400(12) 0.0000(9) -0.0009(9) -0.0056(10)
N4 0.0297(18) 0.0355(17) 0.0345(18) 0.0046(14) 0.0021(14) 0.0115(15)
O4 0.0205(12) 0.0182(11) 0.0289(13) -0.0053(9) -0.0036(9) 0.0017(10)
C5 0.0229(18) 0.0277(17) 0.0287(18) -0.0041(14) -0.0007(14) -0.0088(15)
F5 0.0360(13) 0.0520(14) 0.0291(12) 0.0086(10) -0.0032(9) 0.0004(11)
N5 0.0232(17) 0.0437(19) 0.0347(18) 0.0078(15) -0.0073(13) 0.0008(15)
C6 0.0276(19) 0.0251(16) 0.0192(16) -0.0072(13) -0.0027(13) -0.0031(15)
F6 0.0458(15) 0.0403(12) 0.0362(13) -0.0101(10) 0.0055(10) 0.0047(11)
N6 0.0151(14) 0.0202(14) 0.0217(15) -0.0011(11) -0.0032(11) -0.0041(12)
C7 0.0202(17) 0.0285(17) 0.0266(17) -0.0067(13) -0.0014(13) -0.0051(14)
C8 0.0197(17) 0.0300(17) 0.0271(18) -0.0064(13) 0.0013(13) -0.0052(14)
C9 0.0268(18) 0.0239(16) 0.0249(18) -0.0061(13) -0.0025(14) -0.0020(14)
C10 0.0146(15) 0.0196(15) 0.0227(16) -0.0019(12) -0.0051(12) -0.0004(13)
C11 0.0148(15) 0.0203(15) 0.0154(14) -0.0010(11) -0.0006(11) -0.0021(13)
C12 0.030(2) 0.0312(18) 0.0244(18) -0.0006(14) -0.0034(15) 0.0003(16)
C13 0.0191(18) 0.0268(17) 0.0306(19) -0.0057(14) -0.0041(14) 0.0017(15)
C14 0.0176(17) 0.0264(16) 0.0242(17) -0.0041(13) -0.0042(13) 0.0000(14)
C15 0.0202(17) 0.0341(18) 0.0312(19) -0.0068(15) -0.0009(14) 0.0014(15)
C16 0.0184(17) 0.0363(18) 0.0259(18) -0.0018(14) 0.0017(13) -0.0023(15)
C17 0.0218(17) 0.0212(15) 0.0217(16) -0.0054(12) -0.0048(13) -0.0012(13)
C18 0.0164(16) 0.0278(17) 0.0327(19) -0.0061(14) -0.0025(13) -0.0008(14)
C19 0.0167(17) 0.0287(17) 0.0305(18) -0.0018(14) 0.0003(14) -0.0018(14)
C20 0.0223(17) 0.0182(15) 0.0280(18) -0.0061(13) -0.0055(13) -0.0001(13)
C21 0.0171(15) 0.0169(14) 0.0216(16) -0.0007(12) -0.0030(12) -0.0027(13)
C22 0.0158(16) 0.0200(15) 0.0151(14) -0.0015(11) -0.0018(11) -0.0008(13)

loop_
_atom_type_symbol
_atom_type_description
_atom_type_scat_dispersion_real
_atom_type_scat_dispersion_imag
_atom_type_scat_source
C C 0.0181 0.0091 'International Tables Vol C Tables 4.2.6.8 and 6.1.1.4'
H H 0.0000 0.0000 'International Tables Vol C Tables 4.2.6.8 and 6.1.1.4'
N N 0.0311 0.0180 'International Tables Vol C Tables 4.2.6.8 and 6.1.1.4'
O O 0.0492 0.0322 'International Tables Vol C Tables 4.2.6.8 and 6.1.1.4'
F F 0.0727 0.0534 'International Tables Vol C Tables 4.2.6.8 and 6.1.1.4'

loop_
_geom_angle_atom_site_label_1
_geom_angle_atom_site_label_2
_geom_angle_atom_site_label_3
_geom_angle
_geom_angle_site_symmetry_1
_geom_angle_site_symmetry_3
_geom_angle_publ_flag
F2 C1 F3 108.0(3) . . ?
F2 C1 F1 107.3(3) . . ?
F3 C1 F1 106.7(3) . . ?
F2 C1 C2 111.7(3) . . ?
F3 C1 C2 110.7(3) . . ?
F1 C1 C2 112.3(3) . . ?
N2 N1 C2 65.4(3) . . ?
C3 C2 N2 118.4(3) . . ?
C3 C2 N1 119.5(3) . . ?
N2 C2 N1 48.5(2) . . ?
C3 C2 C1 120.7(3) . . ?
N2 C2 C1 114.0(3) . . ?
N1 C2 C1 115.1(3) . . ?
N1 N2 C2 66.1(3) . . ?
C4 C3 C8 119.0(3) . . ?
C4 C3 C2 118.9(3) . . ?
C8 C3 C2 122.1(3) . . ?
C10 N3 H3A 110(4) . . ?
C10 N3 H3B 109(3) . . ?
H3A N3 H3B 117(5) . . ?
C10 N3 H3C 115(4) . . ?
H3A N3 H3C 98(5) . . ?
H3B N3 H3C 107(5) . . ?
C5 C4 C3 120.5(3) . . ?
C5 C4 H4A 119.7 . . ?
C3 C4 H4A 119.7 . . ?
N5 N4 C13 65.7(3) . . ?
C4 C5 C6 120.8(3) . . ?
C4 C5 H5A 119.6 . . ?
C6 C5 H5A 119.6 . . ?
N4 N5 C13 66.0(3) . . ?
C5 C6 C7 117.7(3) . . ?
C5 C6 C9 120.5(3) . . ?
C7 C6 C9 121.6(3) . . ?
C21 N6 H6A 112(3) . . ?
C21 N6 H6B 111(3) . . ?
H6A N6 H6B 106(4) . . ?
C21 N6 H6C 113(3) . . ?
H6A N6 H6C 111(5) . . ?
H6B N6 H6C 103(5) . . ?
C8 C7 C6 121.9(3) . . ?
C8 C7 H7A 119.1 . . ?
C6 C7 H7A 119.1 . . ?
C7 C8 C3 119.9(3) . . ?
C7 C8 H8A 120.1 . . ?
C3 C8 H8A 120.1 . . ?
C6 C9 C10 115.8(3) . . ?
C6 C9 H9A 108.3 . . ?
C10 C9 H9A 108.3 . . ?
C6 C9 H9B 108.3 . . ?
C10 C9 H9B 108.3 . . ?
H9A C9 H9B 107.4 . . ?
N3 C10 C9 106.4(3) . . ?
N3 C10 C11 109.4(3) . . ?
C9 C10 C11 112.0(3) . . ?
N3 C10 H10A 109.6 . . ?
C9 C10 H10A 109.6 . . ?
C11 C10 H10A 109.6 . . ?
O1 C11 O2 126.2(3) . . ?
O1 C11 C10 116.5(3) . . ?
O2 C11 C10 117.4(3) . . ?
F5 C12 F6 107.7(3) . . ?
F5 C12 F4 107.7(3) . . ?
F6 C12 F4 106.5(3) . . ?
F5 C12 C13 111.7(3) . . ?
F6 C12 C13 111.3(3) . . ?
F4 C12 C13 111.6(3) . . ?
C14 C13 N5 117.2(3) . . ?
C14 C13 N4 118.4(3) . . ?
N5 C13 N4 48.3(2) . . ?
C14 C13 C12 122.1(3) . . ?
N5 C13 C12 114.2(3) . . ?
N4 C13 C12 114.9(3) . . ?
C15 C14 C19 118.0(3) . . ?
C15 C14 C13 120.0(3) . . ?
C19 C14 C13 121.9(3) . . ?
C16 C15 C14 121.5(3) . . ?
C16 C15 H15A 119.3 . . ?
C14 C15 H15A 119.3 . . ?
C15 C16 C17 120.8(3) . . ?
C15 C16 H16A 119.6 . . ?
C17 C16 H16A 119.6 . . ?
C16 C17 C18 117.8(3) . . ?
C16 C17 C20 122.2(3) . . ?
C18 C17 C20 119.9(3) . . ?
C19 C18 C17 122.1(3) . . ?
C19 C18 H18A 118.9 . . ?
C17 C18 H18A 118.9 . . ?
C18 C19 C14 119.7(3) . . ?
C18 C19 H19A 120.2 . . ?
C14 C19 H19A 120.2 . . ?
C17 C20 C21 115.4(3) . . ?
C17 C20 H20A 108.4 . . ?
C21 C20 H20A 108.4 . . ?
C17 C20 H20B 108.4 . . ?
C21 C20 H20B 108.4 . . ?
H20A C20 H20B 107.5 . . ?
N6 C21 C20 106.5(3) . . ?
N6 C21 C22 108.9(2) . . ?
C20 C21 C22 112.1(3) . . ?
N6 C21 H21A 109.8 . . ?
C20 C21 H21A 109.8 . . ?
C22 C21 H21A 109.8 . . ?
O3 C22 O4 126.2(3) . . ?
O3 C22 C21 116.5(3) . . ?
O4 C22 C21 117.3(3) . . ?

loop_
_geom_bond_atom_site_label_1
_geom_bond_atom_site_label_2
_geom_bond_distance
_geom_bond_site_symmetry_2
_geom_bond_publ_flag
C1 F2 1.324(5) . ?
C1 F3 1.335(5) . ?
C1 F1 1.340(5) . ?
C1 C2 1.511(6) . ?
N1 N2 1.227(5) . ?
N1 C2 1.498(5) . ?
O1 C11 1.251(4) . ?
C2 C3 1.481(5) . ?
C2 N2 1.489(5) . ?
O2 C11 1.255(4) . ?
C3 C4 1.393(5) . ?
C3 C8 1.397(5) . ?
N3 C10 1.487(4) . ?
N3 H3A 0.82(2) . ?
N3 H3B 0.81(2) . ?
N3 H3C 0.82(2) . ?
O3 C22 1.253(4) . ?
C4 C5 1.391(5) . ?
C4 H4A 0.9500 . ?
F4 C12 1.342(5) . ?
N4 N5 1.223(6) . ?
N4 C13 1.497(5) . ?
O4 C22 1.256(4) . ?
C5 C6 1.396(5) . ?
C5 H5A 0.9500 . ?
F5 C12 1.329(5) . ?
N5 C13 1.492(5) . ?
C6 C7 1.400(5) . ?
C6 C9 1.505(5) . ?
F6 C12 1.336(5) . ?
N6 C21 1.496(4) . ?
N6 H6A 0.82(2) . ?
N6 H6B 0.80(2) . ?
N6 H6C 0.81(2) . ?
C7 C8 1.376(5) . ?
C7 H7A 0.9500 . ?
C8 H8A 0.9500 . ?
C9 C10 1.531(5) . ?
C9 H9A 0.9900 . ?
C9 H9B 0.9900 . ?
C10 C11 1.540(4) . ?
C10 H10A 1.0000 . ?
C12 C13 1.498(6) . ?
C13 C14 1.476(5) . ?
C14 C15 1.399(6) . ?
C14 C19 1.404(5) . ?
C15 C16 1.380(6) . ?
C15 H15A 0.9500 . ?
C16 C17 1.391(6) . ?
C16 H16A 0.9500 . ?
C17 C18 1.393(5) . ?
C17 C20 1.512(5) . ?
C18 C19 1.386(5) . ?
C18 H18A 0.9500 . ?
C19 H19A 0.9500 . ?
C20 C21 1.534(5) . ?
C20 H20A 0.9900 . ?
C20 H20B 0.9900 . ?
C21 C22 1.544(4) . ?
C21 H21A 1.0000 . ?
